data_4000447
_publ_section_comment
;
studied at room temperature
;
_journal_name_full 'Chemistry of Materials'
_journal_paper_doi 10.1021/cm0491072
_journal_year 2004
_chemical_formula_structural Sr4Rh3O10
_chemical_formula_sum 'O10 Rh3 Sr4'
_chemical_formula_weight 819.191
_chemical_name_common
;
strontium rhodium oxide
;
_chemical_name_structure_type
;
the Ruddlesden-Popper type
;
_space_group_IT_number 55
_space_group_name_Hall '-P 2 2ab'
_space_group_name_H-M_alt 'P b a m'
_symmetry_Int_Tables_number 55
_symmetry_space_group_name_Hall '-P 2 2ab'
_symmetry_space_group_name_H-M 'P b a m'
_cell_angle_alpha 90.000
_cell_angle_beta 90.000
_cell_angle_gamma 90.000
_cell_formula_units_Z 4
_cell_length_a 5.4935(5)
_cell_length_b 5.4935(5)
_cell_length_c 28.8004(26)
_cell_volume 869.15(14)
_diffrn_measured_fraction_theta_full 0.99
_diffrn_reflns_theta_full 80
_cod_original_sg_symbol_Hall -P_2_2ab
_cod_database_code 4000447

loop_
_symmetry_equiv_pos_as_xyz
'x, y, z'
'-x, -y, z'
'1/2+x, 1/2-y, -z'
'1/2-x, 1/2+y, -z'
'-x, -y, -z'
'x, y, -z'
'1/2-x, 1/2+y, z'
'1/2+x, 1/2-y, z'

loop_
_atom_site_label
_atom_site_type_symbol
_atom_site_fract_x
_atom_site_fract_y
_atom_site_fract_z
_atom_site_occupancy
_atom_site_symmetry_multiplicity
_atom_site_Wyckoff_symbol
_atom_site_attached_hydrogens
_atom_site_calc_flag
_atom_site_thermal_displace_type
_atom_site_U_iso_or_equiv
Sr1 Sr 0.0000 0.5000 0.0708(3) 1.000 4 f ? d Uiso 0.01051(88)
Sr2 Sr 0.0000 0.5000 0.2038(2) 1.000 4 f ? d Uiso 0.01051(88)
Sr3 Sr 0.0000 0.0000 0.2962(2) 1.000 4 e ? d Uiso 0.01051(88)
Sr4 Sr 0.0000 0.0000 0.4292(3) 1.000 4 e ? d Uiso 0.01051(88)
Rh1 Rh 0.0000 0.0000 0.0000 1.000 2 a ? d Uiso 0.00562(98)
Rh2 Rh 0.0000 0.0000 0.1388(2) 1.000 4 e ? d Uiso 0.00562(98)
Rh3 Rh 0.0000 0.5000 0.3612(2) 1.000 4 f ? d Uiso 0.00562(98)
Rh4 Rh 0.0000 0.5000 0.5000 1.000 2 d ? d Uiso 0.00562(98)
O1 O 0.2986(14) 0.2014(14) 0.0000 1.000 4 g ? d Uiso 0.0130(11)
O2 O 0.2049(8) 0.2951(8) 0.1380(3) 1.000 8 i ? d Uiso 0.0130(11)
O3 O 0.2951(8) 0.2951(8) 0.3620(3) 0.191(27) 8 i ? d Uiso 0.0130(11)
O3' O 0.2049(8) 0.2049(8) 0.3620(3) 0.809(27) 8 i ? d Uiso 0.0130(11)
O4 O 0.2014(14) 0.2014(14) 0.5000 0.191(27) 4 h ? d Uiso 0.0130(11)
O4' O 0.2986(14) 0.2986(14) 0.5000 0.809(27) 4 h ? d Uiso 0.0130(11)
O5 O 0.0000 0.0000 0.0701(4) 1.000 4 e ? d Uiso 0.0179(10)
O6 O 0.0000 0.0000 0.2091(3) 1.000 4 e ? d Uiso 0.0179(10)
O7 O 0.0000 0.5000 0.2909(3) 1.000 4 f ? d Uiso 0.0179(10)
O8 O 0.0000 0.5000 0.4299(4) 1.000 4 f ? d Uiso 0.0179(10)

loop_
_atom_type_symbol
_atom_type_oxidation_number
_atom_type_radius_bond
Sr 2.000 1.120
Rh 4.000 1.200
O -2.000 1.210
